data_1556522
loop_
_publ_author_name
'Lanoe, P.-H.'
'Najjari, B.'
'Hallez, F.'
'Gontard, G.'
'Amouri, H.'

_publ_section_title
;
 N-Heterocyclic Carbene Coinage Metal Complexes Containing Naphthalimide
 Chromophore: Design, Structure, and Photophysical Properties
;
_journal_name_full Inorganics
_journal_page_first 58
_journal_paper_doi 10.3390/inorganics5030058
_journal_volume 5
_journal_year 2017
_chemical_formula_moiety 'C20 H19 Au Cl N3 O2'
_chemical_formula_sum 'C20 H19 Au Cl N3 O2'
_chemical_formula_weight 565.80
_space_group_crystal_system triclinic
_space_group_IT_number 2
_space_group_name_Hall '-P 1'
_space_group_name_H-M_alt 'P -1'
_atom_sites_solution_hydrogens geom
_atom_sites_solution_primary dual
_atom_sites_solution_secondary difmap
_cell_angle_alpha 69.669(1)
_cell_angle_beta 70.888(1)
_cell_angle_gamma 76.465(1)
_cell_formula_units_Z 2
_cell_length_a 9.3874(2)
_cell_length_b 9.8339(2)
_cell_length_c 12.0913(2)
_cell_measurement_reflns_used 9178
_cell_measurement_temperature 200(1)
_cell_measurement_theta_max 30.51
_cell_measurement_theta_min 2.23
_cell_volume 979.82(3)
_computing_cell_refinement 'Bruker SAINT'
_computing_data_collection 'Bruker APEX2'
_computing_data_reduction 'Bruker SAINT'
_computing_molecular_graphics 'SXGRAPH (Farrugia, 2012)'
_computing_publication_material 'WinGX publication routines (Farrugia, 2012)'
_computing_structure_refinement 'SHELXL-2014/7 (Sheldrick, 2014)'
_computing_structure_solution 'SHELXT-2014/5 (Sheldrick, 2014)'
_diffrn_ambient_temperature 200(1)
_diffrn_detector_area_resol_mean 8.3333
_diffrn_measured_fraction_theta_full 1.000
_diffrn_measured_fraction_theta_max 0.996
_diffrn_measurement_device_type 'Bruker APEX-II CCD'
_diffrn_measurement_method '\f and \w scans'
_diffrn_radiation_monochromator 'curved graphite'
_diffrn_radiation_source 'fine-focus sealed tube'
_diffrn_radiation_type MoK\a
_diffrn_radiation_wavelength 0.71073
_diffrn_reflns_av_R_equivalents 0.0187
_diffrn_reflns_av_unetI/netI 0.0151
_diffrn_reflns_Laue_measured_fraction_full 1.000
_diffrn_reflns_Laue_measured_fraction_max 0.996
_diffrn_reflns_limit_h_max 13
_diffrn_reflns_limit_h_min -13
_diffrn_reflns_limit_k_max 14
_diffrn_reflns_limit_k_min -14
_diffrn_reflns_limit_l_max 17
_diffrn_reflns_limit_l_min -17
_diffrn_reflns_number 29802
_diffrn_reflns_point_group_measured_fraction_full 1.000
_diffrn_reflns_point_group_measured_fraction_max 0.996
_diffrn_reflns_theta_full 25.242
_diffrn_reflns_theta_max 30.575
_diffrn_reflns_theta_min 2.229
_exptl_absorpt_coefficient_mu 7.663
_exptl_absorpt_correction_T_max 0.844
_exptl_absorpt_correction_T_min 0.355
_exptl_absorpt_correction_type multi-scan
_exptl_absorpt_process_details
; 
R.H. Blessing, Acta Cryst. (1995), A51, 33-38
;
_exptl_crystal_colour yellow
_exptl_crystal_density_diffrn 1.918
_exptl_crystal_density_method 'not measured'
_exptl_crystal_description prism
_exptl_crystal_F_000 544
_exptl_crystal_size_max 0.25
_exptl_crystal_size_mid 0.15
_exptl_crystal_size_min 0.05
_refine_diff_density_max 2.071
_refine_diff_density_min -0.594
_refine_diff_density_rms 0.114
_refine_ls_extinction_method none
_refine_ls_goodness_of_fit_ref 1.089
_refine_ls_hydrogen_treatment constr
_refine_ls_matrix_type full
_refine_ls_number_parameters 246
_refine_ls_number_reflns 5978
_refine_ls_number_restraints 0
_refine_ls_restrained_S_all 1.089
_refine_ls_R_factor_all 0.0240
_refine_ls_R_factor_gt 0.0209
_refine_ls_shift/su_max 0.004
_refine_ls_shift/su_mean 0.000
_refine_ls_structure_factor_coef Fsqd
_refine_ls_weighting_details 'w=1/[\s^2^(Fo^2^)+(0.0281P)^2^+0.8168P] where P=(Fo^2^+2Fc^2^)/3'
_refine_ls_weighting_scheme calc
_refine_ls_wR_factor_gt 0.0508
_refine_ls_wR_factor_ref 0.0520
_reflns_number_gt 5540
_reflns_number_total 5978
_reflns_threshold_expression 'I > 2\s(I)'
_cod_data_source_file Inorganics-2017-5-58.cif
_cod_data_source_block bn2
_cod_database_code 1556522
_shelx_space_group_comment
;
The symmetry employed for this shelxl refinement is uniquely defined
by the following loop, which should always be used as a source of
symmetry information in preference to the above space-group names.
They are only intended as comments.
;

loop_
_space_group_symop_operation_xyz
'x, y, z'
'-x, -y, -z'

loop_
_atom_site_label
_atom_site_type_symbol
_atom_site_fract_x
_atom_site_fract_y
_atom_site_fract_z
_atom_site_U_iso_or_equiv
_atom_site_adp_type
_atom_site_occupancy
_atom_site_site_symmetry_order
_atom_site_calc_flag
_atom_site_refinement_flags_posn
_atom_site_refinement_flags_adp
_atom_site_refinement_flags_occupancy
_atom_site_disorder_assembly
_atom_site_disorder_group
Au1 Au 0.80771(2) 0.53489(2) 1.02280(2) 0.02633(4) Uani 1 1 d . . . . .
Cl1 Cl 0.78453(9) 0.76534(7) 1.03712(7) 0.03790(14) Uani 1 1 d . . . . .
O1 O 0.8590(3) 0.8418(3) 0.3428(2) 0.0444(5) Uani 1 1 d . . . . .
O2 O 0.4159(3) 0.6531(3) 0.5435(2) 0.0510(6) Uani 1 1 d . . . . .
N1 N 0.7892(3) 0.2876(2) 0.93610(19) 0.0262(4) Uani 1 1 d . . . . .
N2 N 0.8422(3) 0.2096(2) 1.10877(19) 0.0273(4) Uani 1 1 d . . . . .
N3 N 0.6391(3) 0.7436(3) 0.4411(2) 0.0339(5) Uani 1 1 d . . . . .
C1 C 0.8152(3) 0.3322(3) 1.0210(2) 0.0243(4) Uani 1 1 d . . . . .
C2 C 0.8365(3) 0.0879(3) 1.0790(3) 0.0329(5) Uani 1 1 d . . . . .
H2 H 0.8540 -0.0114 1.1258 0.039 Uiso 1 1 calc R U . . .
C3 C 0.8017(3) 0.1360(3) 0.9718(3) 0.0335(6) Uani 1 1 d . . . . .
H3 H 0.7881 0.0779 0.9286 0.040 Uiso 1 1 calc R U . . .
C4 C 0.8768(4) 0.2043(3) 1.2193(3) 0.0368(6) Uani 1 1 d . . . . .
H4A H 0.9621 0.2590 1.1969 0.055 Uiso 1 1 calc R U . . .
H4B H 0.9044 0.1023 1.2641 0.055 Uiso 1 1 calc R U . . .
H4C H 0.7873 0.2482 1.2713 0.055 Uiso 1 1 calc R U . . .
C5 C 0.7344(3) 0.3809(3) 0.8341(2) 0.0258(5) Uani 1 1 d . . . . .
C6 C 0.5901(3) 0.3721(3) 0.8351(2) 0.0327(5) Uani 1 1 d . . . . .
H6 H 0.5310 0.3054 0.9022 0.039 Uiso 1 1 calc R U . . .
C7 C 0.5298(3) 0.4608(3) 0.7378(3) 0.0344(6) Uani 1 1 d . . . . .
H7 H 0.4302 0.4533 0.7387 0.041 Uiso 1 1 calc R U . . .
C8 C 0.6136(3) 0.5584(3) 0.6411(2) 0.0288(5) Uani 1 1 d . . . . .
C9 C 0.7633(3) 0.5670(3) 0.6372(2) 0.0248(4) Uani 1 1 d . . . . .
C10 C 0.8275(3) 0.4768(3) 0.7344(2) 0.0242(4) Uani 1 1 d . . . . .
C11 C 0.9798(3) 0.4840(3) 0.7257(2) 0.0280(5) Uani 1 1 d . . . . .
H11 H 1.0247 0.4229 0.7892 0.034 Uiso 1 1 calc R U . . .
C12 C 1.0627(3) 0.5793(3) 0.6253(3) 0.0327(5) Uani 1 1 d . . . . .
H12 H 1.1648 0.5836 0.6201 0.039 Uiso 1 1 calc R U . . .
C13 C 0.9983(3) 0.6704(3) 0.5303(2) 0.0328(5) Uani 1 1 d . . . . .
H13 H 1.0568 0.7365 0.4620 0.039 Uiso 1 1 calc R U . . .
C14 C 0.8512(3) 0.6646(3) 0.5355(2) 0.0275(5) Uani 1 1 d . . . . .
C15 C 0.7869(3) 0.7576(3) 0.4321(2) 0.0323(5) Uani 1 1 d . . . . .
C16 C 0.5463(3) 0.6527(3) 0.5411(3) 0.0349(6) Uani 1 1 d . . . . .
C17 C 0.5734(4) 0.8342(4) 0.3382(3) 0.0402(7) Uani 1 1 d . . . . .
H17A H 0.4960 0.7832 0.3353 0.048 Uiso 1 1 calc R U . . .
H17B H 0.6550 0.8437 0.2605 0.048 Uiso 1 1 calc R U . . .
C18 C 0.5006(5) 0.9855(4) 0.3479(4) 0.0535(9) Uani 1 1 d . . . . .
H18A H 0.5809 1.0425 0.3368 0.064 Uiso 1 1 calc R U . . .
H18B H 0.4310 0.9768 0.4310 0.064 Uiso 1 1 calc R U . . .
C19 C 0.4114(6) 1.0684(6) 0.2531(5) 0.0758(14) Uani 1 1 d . . . . .
H19A H 0.3907 1.1737 0.2476 0.091 Uiso 1 1 calc R U . . .
H19B H 0.4734 1.0587 0.1717 0.091 Uiso 1 1 calc R U . . .
C20 C 0.2619(7) 1.0098(8) 0.2871(6) 0.108(2) Uani 1 1 d . . . . .
H20A H 0.2824 0.9063 0.2903 0.162 Uiso 1 1 calc R U . . .
H20B H 0.2066 1.0654 0.2255 0.162 Uiso 1 1 calc R U . . .
H20C H 0.2002 1.0198 0.3675 0.162 Uiso 1 1 calc R U . . .

loop_
_atom_site_aniso_label
_atom_site_aniso_U_11
_atom_site_aniso_U_22
_atom_site_aniso_U_33
_atom_site_aniso_U_23
_atom_site_aniso_U_13
_atom_site_aniso_U_12
Au1 0.03155(5) 0.02160(5) 0.02618(5) -0.00504(3) -0.00827(4) -0.00661(3)
Cl1 0.0417(4) 0.0261(3) 0.0473(4) -0.0147(3) -0.0064(3) -0.0094(3)
O1 0.0458(12) 0.0462(13) 0.0324(10) 0.0094(9) -0.0127(9) -0.0193(10)
O2 0.0326(11) 0.0729(17) 0.0414(12) 0.0037(11) -0.0181(9) -0.0160(11)
N1 0.0330(11) 0.0210(9) 0.0237(9) -0.0030(7) -0.0087(8) -0.0061(8)
N2 0.0338(11) 0.0224(10) 0.0234(9) -0.0010(8) -0.0083(8) -0.0074(8)
N3 0.0339(12) 0.0417(13) 0.0241(10) -0.0006(9) -0.0119(9) -0.0098(10)
C1 0.0265(11) 0.0230(11) 0.0224(10) -0.0024(8) -0.0070(9) -0.0070(9)
C2 0.0441(15) 0.0206(11) 0.0312(13) -0.0016(9) -0.0116(11) -0.0062(10)
C3 0.0479(16) 0.0216(12) 0.0322(13) -0.0064(10) -0.0121(12) -0.0073(11)
C4 0.0492(16) 0.0354(14) 0.0267(12) -0.0012(10) -0.0169(12) -0.0102(12)
C5 0.0306(12) 0.0247(11) 0.0222(10) -0.0054(9) -0.0074(9) -0.0061(9)
C6 0.0323(13) 0.0352(14) 0.0274(12) -0.0005(10) -0.0064(10) -0.0143(11)
C7 0.0278(12) 0.0435(15) 0.0306(13) -0.0030(11) -0.0081(10) -0.0144(11)
C8 0.0262(11) 0.0354(13) 0.0246(11) -0.0044(10) -0.0079(9) -0.0096(10)
C9 0.0254(11) 0.0275(11) 0.0217(10) -0.0049(9) -0.0061(9) -0.0079(9)
C10 0.0258(11) 0.0258(11) 0.0218(10) -0.0058(8) -0.0064(9) -0.0067(9)
C11 0.0264(11) 0.0338(13) 0.0258(11) -0.0074(10) -0.0095(9) -0.0067(9)
C12 0.0259(12) 0.0432(15) 0.0322(13) -0.0101(11) -0.0078(10) -0.0120(11)
C13 0.0316(13) 0.0368(14) 0.0288(12) -0.0047(10) -0.0046(10) -0.0155(11)
C14 0.0296(12) 0.0285(12) 0.0233(11) -0.0032(9) -0.0069(9) -0.0094(9)
C15 0.0360(13) 0.0334(13) 0.0261(12) -0.0020(10) -0.0103(10) -0.0098(11)
C16 0.0320(13) 0.0436(16) 0.0288(12) -0.0044(11) -0.0117(10) -0.0092(11)
C17 0.0432(16) 0.0495(17) 0.0274(13) -0.0013(12) -0.0172(12) -0.0098(13)
C18 0.057(2) 0.054(2) 0.0490(19) -0.0054(16) -0.0286(17) -0.0017(17)
C19 0.081(3) 0.073(3) 0.066(3) -0.002(2) -0.043(2) 0.010(2)
C20 0.074(4) 0.155(6) 0.105(5) -0.045(4) -0.059(3) 0.028(4)

loop_
_atom_type_symbol
_atom_type_description
_atom_type_scat_dispersion_real
_atom_type_scat_dispersion_imag
_atom_type_scat_source
C C 0.0033 0.0016 'International Tables Vol C Tables 4.2.6.8 and 6.1.1.4'
H H 0.0000 0.0000 'International Tables Vol C Tables 4.2.6.8 and 6.1.1.4'
N N 0.0061 0.0033 'International Tables Vol C Tables 4.2.6.8 and 6.1.1.4'
O O 0.0106 0.0060 'International Tables Vol C Tables 4.2.6.8 and 6.1.1.4'
Cl Cl 0.1484 0.1585 'International Tables Vol C Tables 4.2.6.8 and 6.1.1.4'
Au Au -2.0133 8.8022 'International Tables Vol C Tables 4.2.6.8 and 6.1.1.4'

loop_
_geom_angle_atom_site_label_1
_geom_angle_atom_site_label_2
_geom_angle_atom_site_label_3
_geom_angle
_geom_angle_site_symmetry_1
_geom_angle_site_symmetry_3
C1 Au1 Cl1 175.88(7) . .
C1 N1 C3 110.2(2) . .
C1 N1 C5 125.5(2) . .
C3 N1 C5 123.7(2) . .
C1 N2 C2 110.7(2) . .
C1 N2 C4 124.9(2) . .
C2 N2 C4 124.5(2) . .
C15 N3 C16 124.9(2) . .
C15 N3 C17 117.9(2) . .
C16 N3 C17 117.2(2) . .
N2 C1 N1 105.4(2) . .
N2 C1 Au1 125.88(18) . .
N1 C1 Au1 128.65(18) . .
C3 C2 N2 107.1(2) . .
C2 C3 N1 106.6(2) . .
C6 C5 C10 121.6(2) . .
C6 C5 N1 117.6(2) . .
C10 C5 N1 120.9(2) . .
C5 C6 C7 120.3(2) . .
C8 C7 C6 120.3(2) . .
C7 C8 C9 120.2(2) . .
C7 C8 C16 119.2(2) . .
C9 C8 C16 120.6(2) . .
C8 C9 C14 120.0(2) . .
C8 C9 C10 120.4(2) . .
C14 C9 C10 119.5(2) . .
C11 C10 C5 123.7(2) . .
C11 C10 C9 119.1(2) . .
C5 C10 C9 117.2(2) . .
C12 C11 C10 120.0(2) . .
C11 C12 C13 120.9(2) . .
C14 C13 C12 120.5(2) . .
C13 C14 C9 120.0(2) . .
C13 C14 C15 119.8(2) . .
C9 C14 C15 120.2(2) . .
O1 C15 N3 120.7(2) . .
O1 C15 C14 122.2(3) . .
N3 C15 C14 117.1(2) . .
O2 C16 N3 120.3(3) . .
O2 C16 C8 122.5(3) . .
N3 C16 C8 117.2(2) . .
N3 C17 C18 113.5(3) . .
C17 C18 C19 112.7(3) . .
C20 C19 C18 111.2(4) . .

loop_
_geom_bond_atom_site_label_1
_geom_bond_atom_site_label_2
_geom_bond_distance
_geom_bond_site_symmetry_2
Au1 C1 1.986(2) .
Au1 Cl1 2.2869(7) .
O1 C15 1.213(3) .
O2 C16 1.214(3) .
N1 C1 1.353(3) .
N1 C3 1.388(3) .
N1 C5 1.427(3) .
N2 C1 1.338(3) .
N2 C2 1.381(3) .
N2 C4 1.457(3) .
N3 C15 1.392(4) .
N3 C16 1.394(4) .
N3 C17 1.481(3) .
C2 C3 1.338(4) .
C5 C6 1.374(4) .
C5 C10 1.418(3) .
C6 C7 1.399(4) .
C7 C8 1.371(4) .
C8 C9 1.412(3) .
C8 C16 1.473(4) .
C9 C14 1.414(3) .
C9 C10 1.422(3) .
C10 C11 1.415(3) .
C11 C12 1.375(4) .
C12 C13 1.404(4) .
C13 C14 1.375(4) .
C14 C15 1.484(4) .
C17 C18 1.513(5) .
C18 C19 1.530(5) .
C19 C20 1.519(8) .
